data_7012404
loop_
_publ_author_name
'Ives, Christina'
'Fillis, Elaine L.'
'Hagadorn, John R.'

_publ_section_title
;
 Lithium, titanium and vanadium dithiocarboxylatesElectronic
 supplementary information (ESI) available: additional crystallographic
 details. See http://www.rsc.org/suppdata/dt/b2/b210691d/
;
_journal_issue 4
_journal_name_full 'Dalton Transactions'
_journal_page_first 527
_journal_paper_doi 10.1039/b210691d
_journal_year 2003
_chemical_formula_sum 'C94 H118 Cl N4 S4 V'
_chemical_formula_weight 1518.55
_chemical_name_common (2,6-Trip2C6H3CS2)2VCl(py)2a2py
_space_group_IT_number 14
_symmetry_cell_setting monoclinic
_symmetry_space_group_name_Hall '-P 2ybc'
_symmetry_space_group_name_H-M 'P 1 21/c 1'
_atom_sites_solution_hydrogens geom
_atom_sites_solution_primary direct
_atom_sites_solution_secondary difmap
_audit_creation_method SHELXL-97
_cell_angle_alpha 90.00
_cell_angle_beta 105.288(2)
_cell_angle_gamma 90.00
_cell_formula_units_Z 4
_cell_length_a 22.648(2)
_cell_length_b 13.5721(13)
_cell_length_c 29.404(3)
_cell_measurement_reflns_used 5363
_cell_measurement_temperature 135(2)
_cell_measurement_theta_max 24.658
_cell_measurement_theta_min 2.354
_cell_volume 8718.4(14)
_computing_cell_refinement 'Bruker SMART/SAINT'
_computing_data_collection 'Bruker SMART'
_computing_data_reduction 'Bruker SHELXTL'
_computing_molecular_graphics 'Bruker SHELXTL'
_computing_publication_material 'Bruker SHELXTL'
_computing_structure_refinement 'SHELXL-97 (Sheldrick, 1997)'
_computing_structure_solution 'SHELXS-97 (Sheldrick, 1990)'
_diffrn_ambient_temperature 135(2)
_diffrn_measured_fraction_theta_full 0.999
_diffrn_measured_fraction_theta_max 0.999
_diffrn_measurement_device_type 'Siemens SMART CCD detector'
_diffrn_measurement_method '/w scans'
_diffrn_radiation_monochromator graphite
_diffrn_radiation_source 'fine-focus sealed tube'
_diffrn_radiation_type MoK\a
_diffrn_radiation_wavelength 0.71073
_diffrn_reflns_av_R_equivalents 0.117
_diffrn_reflns_av_sigmaI/netI 0.0906
_diffrn_reflns_limit_h_max 27
_diffrn_reflns_limit_h_min -28
_diffrn_reflns_limit_k_max 16
_diffrn_reflns_limit_k_min 0
_diffrn_reflns_limit_l_max 36
_diffrn_reflns_limit_l_min 0
_diffrn_reflns_number 85590
_diffrn_reflns_theta_full 26.37
_diffrn_reflns_theta_max 26.37
_diffrn_reflns_theta_min 1.66
_exptl_absorpt_coefficient_mu 0.286
_exptl_absorpt_correction_T_max 1.00
_exptl_absorpt_correction_T_min 0.846
_exptl_absorpt_correction_type multi-scan
_exptl_absorpt_process_details 'Blessing, Acta Cryst. (1995) A51, 33-38.'
_exptl_crystal_colour purple
_exptl_crystal_density_diffrn 1.157
_exptl_crystal_density_method 'not measured'
_exptl_crystal_F_000 3256
_exptl_crystal_size_max 0.3
_exptl_crystal_size_mid 0.2
_exptl_crystal_size_min 0.1
_refine_diff_density_max 0.539
_refine_diff_density_min -0.541
_refine_diff_density_rms 0.065
_refine_ls_extinction_method none
_refine_ls_goodness_of_fit_ref 0.979
_refine_ls_hydrogen_treatment mixed
_refine_ls_matrix_type full
_refine_ls_number_parameters 850
_refine_ls_number_reflns 17808
_refine_ls_number_restraints 0
_refine_ls_restrained_S_all 0.979
_refine_ls_R_factor_all 0.1042
_refine_ls_R_factor_gt 0.0554
_refine_ls_shift/su_max 0.001
_refine_ls_shift/su_mean 0.000
_refine_ls_structure_factor_coef Fsqd
_refine_ls_weighting_details 'calc w=1/[\s^2^(Fo^2^)+(0.0729P)^2^+0.0000P] where P=(Fo^2^+2Fc^2^)/3'
_refine_ls_weighting_scheme calc
_refine_ls_wR_factor_gt 0.1300
_refine_ls_wR_factor_ref 0.1456
_reflns_number_gt 10633
_reflns_number_total 17808
_reflns_threshold_expression >2sigma(I)
_cod_data_source_file b210691d.txt
_cod_data_source_block bc417
_cod_original_cell_volume 8718.2(15)
_cod_original_sg_symbol_H-M P2(1)/c
_cod_database_code 7012404

loop_
_symmetry_equiv_pos_as_xyz
'x, y, z'
'-x, y+1/2, -z+1/2'
'-x, -y, -z'
'x, -y-1/2, z-1/2'

loop_
_atom_site_label
_atom_site_type_symbol
_atom_site_fract_x
_atom_site_fract_y
_atom_site_fract_z
_atom_site_U_iso_or_equiv
_atom_site_adp_type
_atom_site_occupancy
_atom_site_symmetry_multiplicity
_atom_site_calc_flag
_atom_site_refinement_flags
_atom_site_disorder_assembly
_atom_site_disorder_group
V1 V 0.20372(2) 0.48974(3) 0.025656(16) 0.02371(12) Uani 1 1 d . . .
S1 S 0.23330(3) 0.43875(5) -0.04859(3) 0.02758(17) Uani 1 1 d . . .
S2 S 0.15476(3) 0.59762(5) -0.04525(2) 0.02739(17) Uani 1 1 d . . .
S3 S 0.30007(3) 0.38506(5) 0.05270(3) 0.02948(17) Uani 1 1 d . . .
S4 S 0.21452(3) 0.41104(5) 0.10574(3) 0.03065(17) Uani 1 1 d . . .
Cl1 Cl 0.13289(3) 0.58391(5) 0.05638(3) 0.03126(17) Uani 1 1 d . . .
N1 N 0.13481(10) 0.37826(16) 0.00191(8) 0.0273(5) Uani 1 1 d . . .
N2 N 0.26801(11) 0.60916(16) 0.04930(9) 0.0304(6) Uani 1 1 d . . .
C1 C 0.18677(11) 0.52652(19) -0.07851(10) 0.0233(6) Uani 1 1 d . . .
C2 C 0.17424(12) 0.54169(18) -0.13014(10) 0.0226(6) Uani 1 1 d . . .
C3 C 0.11863(12) 0.50929(19) -0.16079(10) 0.0248(6) Uani 1 1 d . . .
C4 C 0.10688(13) 0.5306(2) -0.20870(10) 0.0295(7) Uani 1 1 d . . .
H4 H 0.0692 0.5099 -0.2294 0.035 Uiso 1 1 calc R . .
C5 C 0.14845(13) 0.5810(2) -0.22703(10) 0.0313(7) Uani 1 1 d . . .
H5 H 0.1391 0.5964 -0.2597 0.038 Uiso 1 1 calc R . .
C6 C 0.20379(13) 0.6087(2) -0.19703(10) 0.0296(7) Uani 1 1 d . . .
H6 H 0.2330 0.6417 -0.2096 0.036 Uiso 1 1 calc R . .
C7 C 0.21788(12) 0.58950(19) -0.14887(10) 0.0251(6) Uani 1 1 d . . .
C8 C 0.07327(12) 0.44264(19) -0.14683(9) 0.0240(6) Uani 1 1 d . . .
C9 C 0.08026(12) 0.3404(2) -0.15112(10) 0.0277(6) Uani 1 1 d . . .
C10 C 0.03285(13) 0.2777(2) -0.14696(10) 0.0314(7) Uani 1 1 d . . .
H10 H 0.0375 0.2086 -0.1498 0.038 Uiso 1 1 calc R . .
C11 C -0.02070(13) 0.3136(2) -0.13881(10) 0.0293(6) Uani 1 1 d . . .
C12 C -0.02562(13) 0.4150(2) -0.13330(10) 0.0283(6) Uani 1 1 d . . .
H12 H -0.0614 0.4404 -0.1264 0.034 Uiso 1 1 calc R . .
C13 C 0.01979(12) 0.4803(2) -0.13758(9) 0.0249(6) Uani 1 1 d . . .
C14 C 0.13652(13) 0.2964(2) -0.16223(11) 0.0335(7) Uani 1 1 d . . .
H14 H 0.1679 0.3498 -0.1583 0.040 Uiso 1 1 calc R . .
C15 C 0.16505(14) 0.2119(2) -0.12918(13) 0.0452(9) Uani 1 1 d . . .
H15A H 0.1755 0.2352 -0.0965 0.068 Uiso 1 1 calc R . .
H15B H 0.2022 0.1890 -0.1370 0.068 Uiso 1 1 calc R . .
H15C H 0.1357 0.1575 -0.1329 0.068 Uiso 1 1 calc R . .
C16 C 0.12092(16) 0.2628(3) -0.21355(12) 0.0479(9) Uani 1 1 d . . .
H16A H 0.0931 0.2063 -0.2178 0.072 Uiso 1 1 calc R . .
H16B H 0.1585 0.2437 -0.2218 0.072 Uiso 1 1 calc R . .
H16C H 0.1011 0.3169 -0.2340 0.072 Uiso 1 1 calc R . .
C17 C -0.07307(13) 0.2466(2) -0.13445(11) 0.0339(7) Uani 1 1 d . . .
H17 H -0.0778 0.2555 -0.1018 0.041 Uiso 1 1 calc R . .
C18 C -0.06097(15) 0.1376(2) -0.14008(13) 0.0440(8) Uani 1 1 d . . .
H18A H -0.0556 0.1257 -0.1716 0.066 Uiso 1 1 calc R . .
H18B H -0.0958 0.0989 -0.1360 0.066 Uiso 1 1 calc R . .
H18C H -0.0238 0.1178 -0.1163 0.066 Uiso 1 1 calc R . .
C19 C -0.13400(14) 0.2760(2) -0.16844(13) 0.0454(9) Uani 1 1 d . . .
H19A H -0.1316 0.2671 -0.2010 0.068 Uiso 1 1 calc R . .
H19B H -0.1427 0.3452 -0.1633 0.068 Uiso 1 1 calc R . .
H19C H -0.1668 0.2344 -0.1628 0.068 Uiso 1 1 calc R . .
C20 C 0.01025(13) 0.5901(2) -0.13388(10) 0.0289(6) Uani 1 1 d . . .
H20 H 0.0510 0.6226 -0.1295 0.035 Uiso 1 1 calc R . .
C21 C -0.01378(14) 0.6185(2) -0.09197(11) 0.0344(7) Uani 1 1 d . . .
H21A H -0.0543 0.5892 -0.0956 0.052 Uiso 1 1 calc R . .
H21B H -0.0168 0.6904 -0.0905 0.052 Uiso 1 1 calc R . .
H21C H 0.0143 0.5942 -0.0629 0.052 Uiso 1 1 calc R . .
C22 C -0.03207(14) 0.6301(2) -0.17963(12) 0.0397(8) Uani 1 1 d . . .
H22A H -0.0145 0.6157 -0.2060 0.060 Uiso 1 1 calc R . .
H22B H -0.0365 0.7015 -0.1769 0.060 Uiso 1 1 calc R . .
H22C H -0.0723 0.5986 -0.1853 0.060 Uiso 1 1 calc R . .
C23 C 0.28078(12) 0.6189(2) -0.12010(10) 0.0272(6) Uani 1 1 d . . .
C24 C 0.29240(13) 0.7172(2) -0.10540(10) 0.0306(7) Uani 1 1 d . . .
C25 C 0.35218(14) 0.7440(2) -0.08215(11) 0.0380(8) Uani 1 1 d . . .
H25 H 0.3603 0.8106 -0.0726 0.046 Uiso 1 1 calc R . .
C26 C 0.39961(14) 0.6779(3) -0.07260(11) 0.0399(8) Uani 1 1 d . . .
C27 C 0.38714(13) 0.5810(2) -0.08746(11) 0.0395(8) Uani 1 1 d . . .
H27 H 0.4197 0.5346 -0.0809 0.047 Uiso 1 1 calc R . .
C28 C 0.32873(13) 0.5496(2) -0.11162(10) 0.0305(7) Uani 1 1 d . . .
C29 C 0.24228(14) 0.7946(2) -0.11580(11) 0.0344(7) Uani 1 1 d . . .
H29 H 0.2021 0.7592 -0.1250 0.041 Uiso 1 1 calc R . .
C30 C 0.24240(18) 0.8586(3) -0.07309(12) 0.0519(9) Uani 1 1 d . . .
H30A H 0.2387 0.8166 -0.0469 0.078 Uiso 1 1 calc R . .
H30B H 0.2078 0.9045 -0.0812 0.078 Uiso 1 1 calc R . .
H30C H 0.2808 0.8959 -0.0638 0.078 Uiso 1 1 calc R . .
C31 C 0.24605(17) 0.8600(3) -0.15740(12) 0.0509(9) Uani 1 1 d . . .
H31A H 0.2856 0.8940 -0.1499 0.076 Uiso 1 1 calc R . .
H31B H 0.2129 0.9086 -0.1634 0.076 Uiso 1 1 calc R . .
H31C H 0.2420 0.8190 -0.1855 0.076 Uiso 1 1 calc R . .
C32 C 0.46383(15) 0.7107(3) -0.04672(14) 0.0568(10) Uani 1 1 d . . .
H32 H 0.4586 0.7792 -0.0359 0.068 Uiso 1 1 calc R . .
C33 C 0.4900(2) 0.6555(4) -0.00343(17) 0.0948(17) Uani 1 1 d . . .
H33A H 0.4948 0.5863 -0.0112 0.142 Uiso 1 1 calc R . .
H33B H 0.4627 0.6601 0.0174 0.142 Uiso 1 1 calc R . .
H33C H 0.5301 0.6832 0.0126 0.142 Uiso 1 1 calc R . .
C34 C 0.50437(16) 0.7217(3) -0.07897(15) 0.0656(12) Uani 1 1 d . . .
H34A H 0.5459 0.7387 -0.0606 0.098 Uiso 1 1 calc R . .
H34B H 0.4885 0.7741 -0.1018 0.098 Uiso 1 1 calc R . .
H34C H 0.5054 0.6596 -0.0957 0.098 Uiso 1 1 calc R . .
C35 C 0.31799(13) 0.4449(2) -0.13059(11) 0.0352(7) Uani 1 1 d . . .
H35 H 0.2743 0.4282 -0.1329 0.042 Uiso 1 1 calc R . .
C36 C 0.35737(15) 0.3682(3) -0.09888(13) 0.0509(9) Uani 1 1 d . . .
H36A H 0.4000 0.3757 -0.0999 0.076 Uiso 1 1 calc R . .
H36B H 0.3428 0.3021 -0.1098 0.076 Uiso 1 1 calc R . .
H36C H 0.3546 0.3773 -0.0664 0.076 Uiso 1 1 calc R . .
C37 C 0.32669(15) 0.4386(2) -0.18029(12) 0.0436(8) Uani 1 1 d . . .
H37A H 0.2994 0.4857 -0.2008 0.065 Uiso 1 1 calc R . .
H37B H 0.3170 0.3717 -0.1926 0.065 Uiso 1 1 calc R . .
H37C H 0.3693 0.4542 -0.1793 0.065 Uiso 1 1 calc R . .
C38 C 0.28004(13) 0.35994(19) 0.10260(10) 0.0271(6) Uani 1 1 d . . .
C39 C 0.32024(12) 0.29758(19) 0.13960(10) 0.0263(6) Uani 1 1 d . . .
C40 C 0.35937(13) 0.3415(2) 0.17958(10) 0.0299(7) Uani 1 1 d . . .
C41 C 0.40199(14) 0.2826(2) 0.21091(12) 0.0404(8) Uani 1 1 d . . .
H41 H 0.4291 0.3119 0.2377 0.049 Uiso 1 1 calc R . .
C42 C 0.40535(15) 0.1825(2) 0.20356(12) 0.0452(9) Uani 1 1 d . . .
H42 H 0.4360 0.1440 0.2243 0.054 Uiso 1 1 calc R . .
C43 C 0.36414(14) 0.1388(2) 0.16617(12) 0.0399(8) Uani 1 1 d . . .
H43 H 0.3653 0.0694 0.1622 0.048 Uiso 1 1 calc R . .
C44 C 0.32071(13) 0.1942(2) 0.13400(10) 0.0302(7) Uani 1 1 d . . .
C45 C 0.35749(13) 0.4490(2) 0.19144(10) 0.0316(7) Uani 1 1 d . . .
C46 C 0.31724(14) 0.4806(2) 0.21757(10) 0.0351(7) Uani 1 1 d . . .
C47 C 0.32092(15) 0.5775(2) 0.23314(11) 0.0404(8) Uani 1 1 d . . .
H47 H 0.2936 0.5993 0.2506 0.049 Uiso 1 1 calc R . .
C48 C 0.36320(17) 0.6438(2) 0.22402(12) 0.0459(9) Uani 1 1 d . A .
C49 C 0.40127(15) 0.6115(2) 0.19760(11) 0.0379(8) Uani 1 1 d . . .
H49 H 0.4300 0.6561 0.1907 0.046 Uiso 1 1 calc R . .
C50 C 0.39904(13) 0.5154(2) 0.18075(10) 0.0331(7) Uani 1 1 d . . .
C51 C 0.27242(13) 0.4106(2) 0.23124(11) 0.0359(7) Uani 1 1 d . . .
H51 H 0.2657 0.3538 0.2088 0.043 Uiso 1 1 calc R . .
C52 C 0.30013(17) 0.3694(3) 0.28113(13) 0.0545(10) Uani 1 1 d . . .
H52A H 0.3396 0.3383 0.2825 0.082 Uiso 1 1 calc R . .
H52B H 0.2722 0.3205 0.2886 0.082 Uiso 1 1 calc R . .
H52C H 0.3062 0.4233 0.3041 0.082 Uiso 1 1 calc R . .
C53 C 0.21015(15) 0.4562(2) 0.22861(12) 0.0444(8) Uani 1 1 d . . .
H53A H 0.2145 0.5064 0.2532 0.067 Uiso 1 1 calc R . .
H53B H 0.1819 0.4048 0.2333 0.067 Uiso 1 1 calc R . .
H53C H 0.1939 0.4867 0.1976 0.067 Uiso 1 1 calc R . .
C54 C 0.3661(2) 0.7495(3) 0.24363(14) 0.0662(12) Uani 1 1 d . . .
C55 C 0.4018(4) 0.7379(6) 0.3000(3) 0.070(2) Uiso 0.627(9) 1 d P A 1
C56 C 0.3085(3) 0.7984(4) 0.2314(2) 0.056(2) Uiso 0.627(9) 1 d P A 1
C55' C 0.3766(5) 0.7584(6) 0.2949(3) 0.029(2) Uiso 0.373(9) 1 d P A 2
C56' C 0.3904(5) 0.8303(8) 0.2212(4) 0.060(4) Uiso 0.373(9) 1 d P A 2
C57 C 0.44322(14) 0.4838(2) 0.15288(11) 0.0370(7) Uani 1 1 d . . .
H57 H 0.4307 0.4166 0.1400 0.044 Uiso 1 1 calc R . .
C58 C 0.50861(16) 0.4766(3) 0.18432(14) 0.0619(11) Uani 1 1 d . . .
H58A H 0.5222 0.5418 0.1973 0.093 Uiso 1 1 calc R . .
H58B H 0.5358 0.4530 0.1657 0.093 Uiso 1 1 calc R . .
H58C H 0.5098 0.4305 0.2102 0.093 Uiso 1 1 calc R . .
C59 C 0.44109(16) 0.5526(3) 0.11081(12) 0.0474(9) Uani 1 1 d . . .
H59A H 0.3994 0.5542 0.0901 0.071 Uiso 1 1 calc R . .
H59B H 0.4692 0.5281 0.0931 0.071 Uiso 1 1 calc R . .
H59C H 0.4533 0.6191 0.1224 0.071 Uiso 1 1 calc R . .
C60 C 0.27260(12) 0.13858(19) 0.09815(10) 0.0277(6) Uani 1 1 d . . .
C61 C 0.28265(13) 0.1037(2) 0.05611(11) 0.0310(7) Uani 1 1 d . . .
C62 C 0.23990(13) 0.0400(2) 0.02796(11) 0.0320(7) Uani 1 1 d . . .
H62 H 0.2469 0.0160 -0.0005 0.038 Uiso 1 1 calc R . .
C63 C 0.18715(13) 0.01034(19) 0.04024(11) 0.0297(7) Uani 1 1 d . . .
C64 C 0.17800(13) 0.0475(2) 0.08175(11) 0.0312(7) Uani 1 1 d . . .
H64 H 0.1421 0.0287 0.0906 0.037 Uiso 1 1 calc R . .
C65 C 0.21896(13) 0.11088(19) 0.11090(10) 0.0297(7) Uani 1 1 d . . .
C66 C 0.33995(14) 0.1304(2) 0.04142(12) 0.0377(8) Uani 1 1 d . . .
H66 H 0.3599 0.1871 0.0613 0.045 Uiso 1 1 calc R . .
C67 C 0.38524(15) 0.0443(3) 0.05067(14) 0.0533(10) Uani 1 1 d . . .
H67A H 0.3963 0.0279 0.0843 0.080 Uiso 1 1 calc R . .
H67B H 0.4221 0.0630 0.0413 0.080 Uiso 1 1 calc R . .
H67C H 0.3663 -0.0131 0.0323 0.080 Uiso 1 1 calc R . .
C68 C 0.32638(16) 0.1621(2) -0.01002(12) 0.0452(8) Uani 1 1 d . . .
H68A H 0.3103 0.1059 -0.0304 0.068 Uiso 1 1 calc R . .
H68B H 0.3641 0.1857 -0.0167 0.068 Uiso 1 1 calc R . .
H68C H 0.2960 0.2152 -0.0160 0.068 Uiso 1 1 calc R . .
C69 C 0.14441(14) -0.0644(2) 0.01014(12) 0.0356(7) Uani 1 1 d . . .
H69 H 0.1489 -0.0591 -0.0227 0.043 Uiso 1 1 calc R . .
C70 C 0.16294(17) -0.1686(2) 0.02772(13) 0.0500(9) Uani 1 1 d . . .
H70A H 0.2057 -0.1802 0.0278 0.075 Uiso 1 1 calc R . .
H70B H 0.1366 -0.2164 0.0068 0.075 Uiso 1 1 calc R . .
H70C H 0.1584 -0.1761 0.0598 0.075 Uiso 1 1 calc R . .
C71 C 0.07679(15) -0.0490(2) 0.00786(14) 0.0524(10) Uani 1 1 d . . .
H71A H 0.0699 -0.0641 0.0386 0.079 Uiso 1 1 calc R . .
H71B H 0.0517 -0.0927 -0.0161 0.079 Uiso 1 1 calc R . .
H71C H 0.0655 0.0197 -0.0004 0.079 Uiso 1 1 calc R . .
C72 C 0.20647(15) 0.1453(2) 0.15680(11) 0.0385(8) Uani 1 1 d . . .
H72 H 0.2345 0.2016 0.1692 0.046 Uiso 1 1 calc R . .
C73 C 0.22120(18) 0.0619(3) 0.19328(12) 0.0547(10) Uani 1 1 d . . .
H73A H 0.1958 0.0044 0.1811 0.082 Uiso 1 1 calc R . .
H73B H 0.2127 0.0840 0.2227 0.082 Uiso 1 1 calc R . .
H73C H 0.2645 0.0440 0.1994 0.082 Uiso 1 1 calc R . .
C74 C 0.14101(16) 0.1808(3) 0.15005(13) 0.0526(9) Uani 1 1 d . . .
H74A H 0.1315 0.2312 0.1253 0.079 Uiso 1 1 calc R . .
H74B H 0.1365 0.2088 0.1797 0.079 Uiso 1 1 calc R . .
H74C H 0.1128 0.1251 0.1408 0.079 Uiso 1 1 calc R . .
C75 C 0.15067(13) 0.2839(2) -0.00144(11) 0.0343(7) Uani 1 1 d . . .
H75 H 0.1930 0.2678 0.0064 0.041 Uiso 1 1 calc R . .
C76 C 0.10891(15) 0.2093(2) -0.01564(12) 0.0446(9) Uani 1 1 d . . .
H76 H 0.1221 0.1437 -0.0183 0.053 Uiso 1 1 calc R . .
C77 C 0.04715(15) 0.2318(2) -0.02595(12) 0.0443(9) Uani 1 1 d . . .
H77 H 0.0172 0.1815 -0.0350 0.053 Uiso 1 1 calc R . .
C78 C 0.03004(14) 0.3279(2) -0.02290(11) 0.0373(7) Uani 1 1 d . . .
H78 H -0.0120 0.3454 -0.0299 0.045 Uiso 1 1 calc R . .
C79 C 0.07476(13) 0.3990(2) -0.00949(10) 0.0324(7) Uani 1 1 d . . .
H79 H 0.0625 0.4656 -0.0083 0.039 Uiso 1 1 calc R . .
C80 C 0.27430(16) 0.6508(2) 0.09162(11) 0.0409(8) Uani 1 1 d . . .
H80 H 0.2530 0.6231 0.1124 0.049 Uiso 1 1 calc R . .
C81 C 0.31076(19) 0.7328(2) 0.10599(13) 0.0572(11) Uani 1 1 d . . .
H81 H 0.3146 0.7602 0.1364 0.069 Uiso 1 1 calc R . .
C82 C 0.34104(18) 0.7740(3) 0.07665(13) 0.0573(11) Uani 1 1 d . . .
H82 H 0.3651 0.8316 0.0858 0.069 Uiso 1 1 calc R . .
C83 C 0.33632(15) 0.7310(2) 0.03338(13) 0.0482(9) Uani 1 1 d . . .
H83 H 0.3579 0.7570 0.0124 0.058 Uiso 1 1 calc R . .
C84 C 0.29949(13) 0.6492(2) 0.02137(11) 0.0354(7) Uani 1 1 d . . .
H84 H 0.2963 0.6196 -0.0085 0.042 Uiso 1 1 calc R . .

loop_
_atom_site_aniso_label
_atom_site_aniso_U_11
_atom_site_aniso_U_22
_atom_site_aniso_U_33
_atom_site_aniso_U_23
_atom_site_aniso_U_13
_atom_site_aniso_U_12
V1 0.0237(2) 0.0260(2) 0.0216(3) 0.0003(2) 0.0063(2) -0.00009(19)
S1 0.0273(4) 0.0317(4) 0.0237(4) 0.0023(3) 0.0067(3) 0.0046(3)
S2 0.0285(4) 0.0315(4) 0.0221(4) -0.0001(3) 0.0065(3) 0.0029(3)
S3 0.0258(4) 0.0348(4) 0.0270(4) 0.0041(3) 0.0055(3) 0.0007(3)
S4 0.0312(4) 0.0341(4) 0.0272(4) 0.0040(3) 0.0087(3) 0.0033(3)
Cl1 0.0352(4) 0.0319(4) 0.0303(4) 0.0022(3) 0.0150(3) 0.0067(3)
N1 0.0254(13) 0.0307(12) 0.0259(13) 0.0019(10) 0.0067(11) 0.0004(10)
N2 0.0340(14) 0.0273(12) 0.0281(14) 0.0029(11) 0.0051(12) -0.0006(10)
C1 0.0147(13) 0.0305(14) 0.0255(15) 0.0007(12) 0.0064(12) -0.0045(11)
C2 0.0192(14) 0.0256(13) 0.0236(15) -0.0006(11) 0.0065(12) 0.0010(11)
C3 0.0223(14) 0.0265(14) 0.0257(15) 0.0018(12) 0.0065(13) 0.0033(11)
C4 0.0229(15) 0.0363(16) 0.0279(16) -0.0025(13) 0.0041(13) 0.0011(12)
C5 0.0325(16) 0.0401(16) 0.0226(16) 0.0017(13) 0.0096(14) 0.0028(13)
C6 0.0274(15) 0.0358(16) 0.0278(16) 0.0012(13) 0.0108(14) -0.0020(13)
C7 0.0230(14) 0.0291(14) 0.0238(15) -0.0008(12) 0.0071(12) 0.0005(12)
C8 0.0207(14) 0.0310(14) 0.0185(14) -0.0027(12) 0.0023(12) -0.0029(11)
C9 0.0240(15) 0.0342(15) 0.0240(16) -0.0031(12) 0.0047(13) -0.0024(12)
C10 0.0334(17) 0.0294(15) 0.0298(17) -0.0036(13) 0.0057(14) -0.0019(13)
C11 0.0275(15) 0.0355(16) 0.0248(16) -0.0014(13) 0.0068(13) -0.0036(13)
C12 0.0224(14) 0.0365(15) 0.0263(16) -0.0013(13) 0.0070(13) -0.0006(12)
C13 0.0216(14) 0.0337(15) 0.0179(14) -0.0028(12) 0.0027(12) -0.0010(12)
C14 0.0276(16) 0.0316(15) 0.0420(19) -0.0074(14) 0.0107(15) 0.0008(13)
C15 0.0325(18) 0.0444(19) 0.057(2) -0.0014(17) 0.0096(17) 0.0047(15)
C16 0.047(2) 0.056(2) 0.044(2) -0.0112(17) 0.0181(18) 0.0096(17)
C17 0.0291(16) 0.0398(17) 0.0341(18) -0.0047(14) 0.0107(15) -0.0090(13)
C18 0.0390(19) 0.0405(18) 0.051(2) -0.0035(16) 0.0086(17) -0.0137(15)
C19 0.0311(17) 0.0490(19) 0.054(2) -0.0003(17) 0.0080(17) -0.0111(15)
C20 0.0226(15) 0.0319(15) 0.0329(17) -0.0009(13) 0.0086(13) 0.0015(12)
C21 0.0311(16) 0.0355(16) 0.0375(18) -0.0057(14) 0.0108(15) 0.0036(13)
C22 0.0297(17) 0.0435(18) 0.043(2) 0.0026(15) 0.0049(16) 0.0053(14)
C23 0.0230(15) 0.0374(16) 0.0218(15) 0.0003(12) 0.0071(13) -0.0060(12)
C24 0.0299(16) 0.0396(16) 0.0246(16) -0.0009(13) 0.0108(14) -0.0080(13)
C25 0.0373(18) 0.0450(18) 0.0318(19) -0.0029(14) 0.0093(16) -0.0128(15)
C26 0.0293(17) 0.059(2) 0.0300(18) -0.0010(16) 0.0051(15) -0.0169(16)
C27 0.0219(16) 0.061(2) 0.0351(19) 0.0034(16) 0.0072(14) -0.0028(15)
C28 0.0248(15) 0.0423(17) 0.0251(16) 0.0017(13) 0.0078(13) -0.0033(13)
C29 0.0374(17) 0.0369(16) 0.0322(18) 0.0008(14) 0.0149(15) -0.0035(14)
C30 0.068(2) 0.049(2) 0.043(2) -0.0085(17) 0.022(2) 0.0017(18)
C31 0.063(2) 0.050(2) 0.046(2) 0.0101(17) 0.024(2) 0.0009(18)
C32 0.0319(19) 0.081(3) 0.052(2) 0.001(2) 0.0012(18) -0.0162(18)
C33 0.050(3) 0.149(5) 0.068(3) 0.022(3) -0.017(2) -0.032(3)
C34 0.0310(19) 0.095(3) 0.073(3) -0.008(2) 0.016(2) -0.024(2)
C35 0.0225(15) 0.0427(17) 0.0415(19) 0.0004(15) 0.0101(14) 0.0038(13)
C36 0.0370(19) 0.055(2) 0.060(2) 0.0080(18) 0.0111(18) 0.0110(16)
C37 0.0426(19) 0.0496(19) 0.040(2) -0.0070(16) 0.0139(17) -0.0004(16)
C38 0.0268(15) 0.0258(14) 0.0266(16) -0.0032(12) 0.0030(13) -0.0065(12)
C39 0.0215(14) 0.0301(14) 0.0256(16) 0.0040(12) 0.0033(13) -0.0034(12)
C40 0.0245(15) 0.0356(16) 0.0278(17) 0.0058(13) 0.0035(13) -0.0037(13)
C41 0.0307(17) 0.0493(19) 0.0331(19) 0.0069(15) -0.0061(15) -0.0042(15)
C42 0.0392(19) 0.0458(19) 0.039(2) 0.0161(16) -0.0094(16) 0.0041(16)
C43 0.0379(18) 0.0378(17) 0.039(2) 0.0061(15) 0.0020(16) 0.0005(14)
C44 0.0294(16) 0.0334(15) 0.0262(16) 0.0044(13) 0.0045(14) 0.0013(13)
C45 0.0262(15) 0.0409(16) 0.0228(16) -0.0020(13) -0.0024(13) -0.0052(13)
C46 0.0354(17) 0.0416(17) 0.0258(17) -0.0005(14) 0.0038(14) -0.0094(14)
C47 0.048(2) 0.0409(17) 0.0346(19) -0.0078(14) 0.0154(16) -0.0119(15)
C48 0.058(2) 0.0475(19) 0.0321(19) -0.0085(15) 0.0116(18) -0.0161(17)
C49 0.0402(18) 0.0402(17) 0.0330(18) -0.0022(14) 0.0089(16) -0.0137(14)
C50 0.0297(16) 0.0430(17) 0.0252(16) 0.0026(14) 0.0049(14) -0.0080(14)
C51 0.0320(17) 0.0436(17) 0.0313(18) -0.0012(14) 0.0070(15) -0.0093(14)
C52 0.050(2) 0.061(2) 0.054(2) 0.0185(19) 0.0171(19) -0.0089(18)
C53 0.0404(19) 0.0500(19) 0.044(2) -0.0005(16) 0.0137(17) -0.0081(16)
C54 0.108(4) 0.045(2) 0.052(2) -0.0129(18) 0.033(3) -0.034(2)
C57 0.0321(17) 0.0416(17) 0.0377(19) 0.0024(15) 0.0098(15) -0.0047(14)
C58 0.036(2) 0.098(3) 0.049(2) 0.011(2) 0.0068(19) 0.001(2)
C59 0.048(2) 0.055(2) 0.042(2) 0.0034(17) 0.0163(18) -0.0030(17)
C60 0.0242(15) 0.0251(14) 0.0314(17) 0.0050(12) 0.0029(13) -0.0012(12)
C61 0.0274(15) 0.0301(15) 0.0373(18) 0.0041(13) 0.0117(14) -0.0004(12)
C62 0.0340(17) 0.0308(15) 0.0332(18) -0.0013(13) 0.0121(15) -0.0018(13)
C63 0.0307(16) 0.0231(14) 0.0367(18) 0.0007(13) 0.0112(14) 0.0003(12)
C64 0.0280(16) 0.0304(15) 0.0379(18) 0.0072(13) 0.0132(15) -0.0003(12)
C65 0.0323(16) 0.0261(14) 0.0306(17) 0.0052(13) 0.0079(14) 0.0003(12)
C66 0.0301(16) 0.0358(16) 0.050(2) -0.0003(15) 0.0163(16) -0.0070(13)
C67 0.0344(19) 0.056(2) 0.073(3) 0.006(2) 0.0210(19) 0.0028(16)
C68 0.047(2) 0.0484(19) 0.047(2) -0.0012(16) 0.0257(18) -0.0080(16)
C69 0.0362(17) 0.0311(16) 0.0412(19) -0.0040(14) 0.0133(16) -0.0053(13)
C70 0.064(2) 0.0288(17) 0.055(2) -0.0050(16) 0.013(2) -0.0055(16)
C71 0.0369(19) 0.0421(19) 0.079(3) -0.0077(18) 0.016(2) -0.0130(15)
C72 0.0437(19) 0.0407(17) 0.0346(19) -0.0029(14) 0.0165(16) -0.0060(15)
C73 0.059(2) 0.069(2) 0.038(2) 0.0118(18) 0.0179(19) -0.005(2)
C74 0.055(2) 0.057(2) 0.054(2) -0.0077(18) 0.029(2) 0.0037(18)
C75 0.0263(16) 0.0315(16) 0.041(2) 0.0058(14) 0.0022(14) -0.0014(13)
C76 0.0404(19) 0.0316(16) 0.054(2) 0.0072(15) -0.0010(17) -0.0050(14)
C77 0.0359(19) 0.0469(19) 0.044(2) 0.0099(16) -0.0002(16) -0.0161(15)
C78 0.0234(16) 0.059(2) 0.0280(18) -0.0003(15) 0.0042(14) -0.0035(15)
C79 0.0262(16) 0.0439(17) 0.0276(17) 0.0008(14) 0.0077(14) 0.0020(14)
C80 0.057(2) 0.0340(16) 0.0265(18) -0.0005(14) 0.0017(16) -0.0029(15)
C81 0.092(3) 0.0383(19) 0.030(2) -0.0039(16) -0.004(2) -0.0095(19)
C82 0.073(3) 0.0406(19) 0.044(2) 0.0034(17) -0.011(2) -0.0234(18)
C83 0.0414(19) 0.052(2) 0.042(2) 0.0084(17) -0.0041(17) -0.0183(17)
C84 0.0329(17) 0.0381(17) 0.0309(18) -0.0001(14) 0.0009(15) -0.0049(14)

loop_
_atom_type_symbol
_atom_type_description
_atom_type_scat_dispersion_real
_atom_type_scat_dispersion_imag
_atom_type_scat_source
C C 0.0033 0.0016 'International Tables Vol C Tables 4.2.6.8 and 6.1.1.4'
H H 0.0000 0.0000 'International Tables Vol C Tables 4.2.6.8 and 6.1.1.4'
N N 0.0061 0.0033 'International Tables Vol C Tables 4.2.6.8 and 6.1.1.4'
S S 0.1246 0.1234 'International Tables Vol C Tables 4.2.6.8 and 6.1.1.4'
Cl Cl 0.1484 0.1585 'International Tables Vol C Tables 4.2.6.8 and 6.1.1.4'
V V 0.3005 0.5294 'International Tables Vol C Tables 4.2.6.8 and 6.1.1.4'

loop_
_geom_angle_atom_site_label_1
_geom_angle_atom_site_label_2
_geom_angle_atom_site_label_3
_geom_angle
_geom_angle_site_symmetry_1
_geom_angle_site_symmetry_3
_geom_angle_publ_flag
N1 V1 N2 176.05(9) . . ?
N1 V1 Cl1 89.83(6) . . ?
N2 V1 Cl1 86.58(7) . . ?
N1 V1 S4 83.65(6) . . ?
N2 V1 S4 97.17(7) . . ?
Cl1 V1 S4 77.64(3) . . ?
N1 V1 S1 82.12(7) . . ?
N2 V1 S1 99.92(7) . . ?
Cl1 V1 S1 145.06(3) . . ?
S4 V1 S1 134.37(3) . . ?
N1 V1 S3 101.37(6) . . ?
N2 V1 S3 82.49(7) . . ?
Cl1 V1 S3 141.24(3) . . ?
S4 V1 S3 67.10(3) . . ?
S1 V1 S3 73.65(3) . . ?
N1 V1 S2 90.95(6) . . ?
N2 V1 S2 86.76(6) . . ?
Cl1 V1 S2 79.21(3) . . ?
S4 V1 S2 156.22(3) . . ?
S1 V1 S2 67.07(3) . . ?
S3 V1 S2 136.64(3) . . ?
C1 S1 V1 89.19(10) . . ?
C1 S2 V1 89.12(10) . . ?
C38 S3 V1 88.83(10) . . ?
C38 S4 V1 89.62(10) . . ?
C75 N1 C79 117.1(2) . . ?
C75 N1 V1 120.63(18) . . ?
C79 N1 V1 122.27(19) . . ?
C84 N2 C80 117.1(3) . . ?
C84 N2 V1 121.9(2) . . ?
C80 N2 V1 120.8(2) . . ?
C2 C1 S2 121.6(2) . . ?
C2 C1 S1 124.0(2) . . ?
S2 C1 S1 114.39(16) . . ?
C7 C2 C3 119.6(2) . . ?
C7 C2 C1 119.9(2) . . ?
C3 C2 C1 120.5(2) . . ?
C4 C3 C2 118.7(2) . . ?
C4 C3 C8 116.0(2) . . ?
C2 C3 C8 124.8(2) . . ?
C5 C4 C3 121.9(3) . . ?
C6 C5 C4 118.8(3) . . ?
C5 C6 C7 121.7(3) . . ?
C6 C7 C2 119.2(2) . . ?
C6 C7 C23 116.8(2) . . ?
C2 C7 C23 124.0(2) . . ?
C13 C8 C9 120.0(2) . . ?
C13 C8 C3 121.3(2) . . ?
C9 C8 C3 117.9(2) . . ?
C10 C9 C8 119.0(3) . . ?
C10 C9 C14 119.1(2) . . ?
C8 C9 C14 121.9(2) . . ?
C11 C10 C9 121.9(3) . . ?
C10 C11 C12 117.9(3) . . ?
C10 C11 C17 122.7(3) . . ?
C12 C11 C17 119.4(3) . . ?
C13 C12 C11 122.4(3) . . ?
C12 C13 C8 118.8(2) . . ?
C12 C13 C20 119.9(2) . . ?
C8 C13 C20 121.2(2) . . ?
C9 C14 C16 110.0(2) . . ?
C9 C14 C15 113.3(3) . . ?
C16 C14 C15 110.6(3) . . ?
C18 C17 C11 113.8(2) . . ?
C18 C17 C19 109.9(3) . . ?
C11 C17 C19 112.2(3) . . ?
C13 C20 C21 113.3(2) . . ?
C13 C20 C22 110.7(2) . . ?
C21 C20 C22 110.3(2) . . ?
C24 C23 C28 120.4(3) . . ?
C24 C23 C7 119.8(2) . . ?
C28 C23 C7 119.5(2) . . ?
C25 C24 C23 118.5(3) . . ?
C25 C24 C29 119.7(3) . . ?
C23 C24 C29 121.7(3) . . ?
C26 C25 C24 122.5(3) . . ?
C25 C26 C27 118.1(3) . . ?
C25 C26 C32 120.4(3) . . ?
C27 C26 C32 121.5(3) . . ?
C26 C27 C28 122.5(3) . . ?
C27 C28 C23 118.0(3) . . ?
C27 C28 C35 120.8(3) . . ?
C23 C28 C35 121.2(2) . . ?
C24 C29 C30 112.9(3) . . ?
C24 C29 C31 111.5(3) . . ?
C30 C29 C31 109.8(3) . . ?
C33 C32 C34 115.4(4) . . ?
C33 C32 C26 113.7(3) . . ?
C34 C32 C26 112.3(3) . . ?
C36 C35 C28 113.8(3) . . ?
C36 C35 C37 110.2(3) . . ?
C28 C35 C37 110.8(3) . . ?
C39 C38 S4 125.5(2) . . ?
C39 C38 S3 120.0(2) . . ?
S4 C38 S3 114.45(17) . . ?
C40 C39 C44 119.8(3) . . ?
C40 C39 C38 120.1(2) . . ?
C44 C39 C38 120.2(2) . . ?
C41 C40 C39 118.9(3) . . ?
C41 C40 C45 117.3(3) . . ?
C39 C40 C45 123.7(2) . . ?
C42 C41 C40 121.1(3) . . ?
C43 C42 C41 119.7(3) . . ?
C42 C43 C44 121.3(3) . . ?
C43 C44 C39 118.8(3) . . ?
C43 C44 C60 117.2(2) . . ?
C39 C44 C60 123.6(2) . . ?
C50 C45 C46 120.0(3) . . ?
C50 C45 C40 120.8(3) . . ?
C46 C45 C40 119.0(3) . . ?
C47 C46 C45 118.6(3) . . ?
C47 C46 C51 119.4(3) . . ?
C45 C46 C51 121.9(3) . . ?
C46 C47 C48 122.3(3) . . ?
C49 C48 C47 118.0(3) . . ?
C49 C48 C54 122.4(3) . . ?
C47 C48 C54 119.6(3) . . ?
C48 C49 C50 122.0(3) . . ?
C49 C50 C45 119.2(3) . . ?
C49 C50 C57 119.4(3) . . ?
C45 C50 C57 121.3(3) . . ?
C46 C51 C53 114.0(3) . . ?
C46 C51 C52 110.2(3) . . ?
C53 C51 C52 109.6(3) . . ?
C56 C54 C56' 87.9(5) . . ?
C56 C54 C55' 96.3(6) . . ?
C56' C54 C55' 115.0(6) . . ?
C56 C54 C48 113.2(4) . . ?
C56' C54 C48 121.0(5) . . ?
C55' C54 C48 116.1(4) . . ?
C56 C54 C55 118.1(5) . . ?
C56' C54 C55 112.5(6) . . ?
C55' C54 C55 21.9(4) . . ?
C48 C54 C55 104.4(4) . . ?
C50 C57 C58 111.4(3) . . ?
C50 C57 C59 112.2(3) . . ?
C58 C57 C59 110.2(3) . . ?
C61 C60 C65 119.8(3) . . ?
C61 C60 C44 122.2(2) . . ?
C65 C60 C44 117.5(3) . . ?
C62 C61 C60 119.0(3) . . ?
C62 C61 C66 119.4(3) . . ?
C60 C61 C66 121.5(3) . . ?
C63 C62 C61 122.2(3) . . ?
C64 C63 C62 117.4(3) . . ?
C64 C63 C69 122.5(3) . . ?
C62 C63 C69 120.0(3) . . ?
C65 C64 C63 122.7(3) . . ?
C64 C65 C60 118.9(3) . . ?
C64 C65 C72 119.2(3) . . ?
C60 C65 C72 121.8(3) . . ?
C61 C66 C68 112.7(3) . . ?
C61 C66 C67 110.5(2) . . ?
C68 C66 C67 110.0(3) . . ?
C63 C69 C70 110.3(3) . . ?
C63 C69 C71 114.3(2) . . ?
C70 C69 C71 108.9(3) . . ?
C74 C72 C65 112.6(3) . . ?
C74 C72 C73 110.5(3) . . ?
C65 C72 C73 109.7(3) . . ?
N1 C75 C76 123.4(3) . . ?
C75 C76 C77 118.6(3) . . ?
C78 C77 C76 118.8(3) . . ?
C77 C78 C79 119.0(3) . . ?
N1 C79 C78 123.0(3) . . ?
N2 C80 C81 122.1(3) . . ?
C82 C81 C80 119.9(3) . . ?
C81 C82 C83 118.9(3) . . ?
C84 C83 C82 118.2(3) . . ?
N2 C84 C83 123.7(3) . . ?

loop_
_geom_bond_atom_site_label_1
_geom_bond_atom_site_label_2
_geom_bond_distance
_geom_bond_site_symmetry_2
_geom_bond_publ_flag
V1 N1 2.154(2) . ?
V1 N2 2.167(2) . ?
V1 Cl1 2.4056(8) . ?
V1 S4 2.5380(9) . ?
V1 S1 2.5425(9) . ?
V1 S3 2.5489(9) . ?
V1 S2 2.5498(8) . ?
S1 C1 1.678(3) . ?
S2 C1 1.669(3) . ?
S3 C38 1.681(3) . ?
S4 C38 1.662(3) . ?
N1 C75 1.341(3) . ?
N1 C79 1.342(4) . ?
N2 C84 1.337(4) . ?
N2 C80 1.339(4) . ?
C1 C2 1.483(4) . ?
C2 C7 1.410(4) . ?
C2 C3 1.412(4) . ?
C3 C4 1.393(4) . ?
C3 C8 1.505(4) . ?
C4 C5 1.383(4) . ?
C5 C6 1.381(4) . ?
C6 C7 1.392(4) . ?
C7 C23 1.506(4) . ?
C8 C13 1.406(4) . ?
C8 C9 1.406(4) . ?
C9 C10 1.400(4) . ?
C9 C14 1.518(4) . ?
C10 C11 1.385(4) . ?
C11 C12 1.394(4) . ?
C11 C17 1.527(4) . ?
C12 C13 1.388(4) . ?
C13 C20 1.514(4) . ?
C14 C16 1.526(4) . ?
C14 C15 1.532(4) . ?
C17 C18 1.522(4) . ?
C17 C19 1.528(4) . ?
C20 C21 1.522(4) . ?
C20 C22 1.531(4) . ?
C23 C24 1.405(4) . ?
C23 C28 1.409(4) . ?
C24 C25 1.395(4) . ?
C24 C29 1.518(4) . ?
C25 C26 1.370(4) . ?
C26 C27 1.391(4) . ?
C26 C32 1.519(4) . ?
C27 C28 1.393(4) . ?
C28 C35 1.522(4) . ?
C29 C30 1.526(4) . ?
C29 C31 1.532(4) . ?
C32 C33 1.461(6) . ?
C32 C34 1.491(5) . ?
C35 C36 1.520(4) . ?
C35 C37 1.528(4) . ?
C38 C39 1.485(4) . ?
C39 C40 1.404(4) . ?
C39 C44 1.413(4) . ?
C40 C41 1.396(4) . ?
C40 C45 1.504(4) . ?
C41 C42 1.381(4) . ?
C42 C43 1.375(4) . ?
C43 C44 1.391(4) . ?
C44 C60 1.504(4) . ?
C45 C50 1.397(4) . ?
C45 C46 1.405(4) . ?
C46 C47 1.388(4) . ?
C46 C51 1.520(4) . ?
C47 C48 1.390(4) . ?
C48 C49 1.376(5) . ?
C48 C54 1.541(5) . ?
C49 C50 1.391(4) . ?
C50 C57 1.513(4) . ?
C51 C53 1.523(4) . ?
C51 C52 1.540(5) . ?
C54 C56 1.423(7) . ?
C54 C56' 1.460(11) . ?
C54 C55' 1.468(9) . ?
C54 C55 1.647(9) . ?
C57 C58 1.528(5) . ?
C57 C59 1.540(4) . ?
C60 C61 1.397(4) . ?
C60 C65 1.413(4) . ?
C61 C62 1.396(4) . ?
C61 C66 1.516(4) . ?
C62 C63 1.395(4) . ?
C63 C64 1.386(4) . ?
C63 C69 1.516(4) . ?
C64 C65 1.384(4) . ?
C65 C72 1.524(4) . ?
C66 C68 1.524(4) . ?
C66 C67 1.531(4) . ?
C69 C70 1.526(4) . ?
C69 C71 1.530(4) . ?
C72 C74 1.521(5) . ?
C72 C73 1.534(5) . ?
C75 C76 1.373(4) . ?
C76 C77 1.385(4) . ?
C77 C78 1.371(4) . ?
C78 C79 1.378(4) . ?
C80 C81 1.384(4) . ?
C81 C82 1.356(5) . ?
C82 C83 1.378(5) . ?
C83 C84 1.378(4) . ?

loop_
_geom_torsion_atom_site_label_1
_geom_torsion_atom_site_label_2
_geom_torsion_atom_site_label_3
_geom_torsion_atom_site_label_4
_geom_torsion
_geom_torsion_site_symmetry_1
_geom_torsion_site_symmetry_2
_geom_torsion_site_symmetry_3
_geom_torsion_site_symmetry_4
_geom_torsion_publ_flag
N1 V1 S1 C1 91.48(11) . . . . ?
N2 V1 S1 C1 -85.09(11) . . . . ?
Cl1 V1 S1 C1 13.22(11) . . . . ?
S4 V1 S1 C1 164.53(9) . . . . ?
S3 V1 S1 C1 -164.16(9) . . . . ?
S2 V1 S1 C1 -2.92(9) . . . . ?
N1 V1 S2 C1 -78.09(11) . . . . ?
N2 V1 S2 C1 105.13(11) . . . . ?
Cl1 V1 S2 C1 -167.74(9) . . . . ?
S4 V1 S2 C1 -154.42(11) . . . . ?
S1 V1 S2 C1 2.94(9) . . . . ?
S3 V1 S2 C1 29.65(10) . . . . ?
N1 V1 S3 C38 -78.54(11) . . . . ?
N2 V1 S3 C38 100.58(11) . . . . ?
Cl1 V1 S3 C38 25.67(11) . . . . ?
S4 V1 S3 C38 -0.51(9) . . . . ?
S1 V1 S3 C38 -156.73(9) . . . . ?
S2 V1 S3 C38 177.71(9) . . . . ?
N1 V1 S4 C38 105.72(11) . . . . ?
N2 V1 S4 C38 -78.17(11) . . . . ?
Cl1 V1 S4 C38 -163.06(10) . . . . ?
S1 V1 S4 C38 33.29(10) . . . . ?
S3 V1 S4 C38 0.52(9) . . . . ?
S2 V1 S4 C38 -176.45(11) . . . . ?
N2 V1 N1 C75 -176(24) . . . . ?
Cl1 V1 N1 C75 -151.3(2) . . . . ?
S4 V1 N1 C75 -73.7(2) . . . . ?
S1 V1 N1 C75 62.8(2) . . . . ?
S3 V1 N1 C75 -8.7(2) . . . . ?
S2 V1 N1 C75 129.5(2) . . . . ?
N2 V1 N1 C79 3.1(15) . . . . ?
Cl1 V1 N1 C79 27.8(2) . . . . ?
S4 V1 N1 C79 105.3(2) . . . . ?
S1 V1 N1 C79 -118.1(2) . . . . ?
S3 V1 N1 C79 170.4(2) . . . . ?
S2 V1 N1 C79 -51.4(2) . . . . ?
N1 V1 N2 C84 -106.9(13) . . . . ?
Cl1 V1 N2 C84 -131.6(2) . . . . ?
S4 V1 N2 C84 151.3(2) . . . . ?
S1 V1 N2 C84 13.8(2) . . . . ?
S3 V1 N2 C84 85.6(2) . . . . ?
S2 V1 N2 C84 -52.3(2) . . . . ?
N1 V1 N2 C80 68.0(14) . . . . ?
Cl1 V1 N2 C80 43.3(2) . . . . ?
S4 V1 N2 C80 -33.8(2) . . . . ?
S1 V1 N2 C80 -171.3(2) . . . . ?
S3 V1 N2 C80 -99.4(2) . . . . ?
S2 V1 N2 C80 122.7(2) . . . . ?
V1 S2 C1 C2 175.6(2) . . . . ?
V1 S2 C1 S1 -4.50(13) . . . . ?
V1 S1 C1 C2 -175.6(2) . . . . ?
V1 S1 C1 S2 4.52(13) . . . . ?
S2 C1 C2 C7 102.4(3) . . . . ?
S1 C1 C2 C7 -77.5(3) . . . . ?
S2 C1 C2 C3 -77.1(3) . . . . ?
S1 C1 C2 C3 103.0(3) . . . . ?
C7 C2 C3 C4 -3.6(4) . . . . ?
C1 C2 C3 C4 175.9(2) . . . . ?
C7 C2 C3 C8 168.9(2) . . . . ?
C1 C2 C3 C8 -11.6(4) . . . . ?
C2 C3 C4 C5 1.0(4) . . . . ?
C8 C3 C4 C5 -172.2(2) . . . . ?
C3 C4 C5 C6 1.7(4) . . . . ?
C4 C5 C6 C7 -1.8(4) . . . . ?
C5 C6 C7 C2 -0.8(4) . . . . ?
C5 C6 C7 C23 177.2(3) . . . . ?
C3 C2 C7 C6 3.5(4) . . . . ?
C1 C2 C7 C6 -176.0(2) . . . . ?
C3 C2 C7 C23 -174.3(2) . . . . ?
C1 C2 C7 C23 6.2(4) . . . . ?
C4 C3 C8 C13 -86.1(3) . . . . ?
C2 C3 C8 C13 101.2(3) . . . . ?
C4 C3 C8 C9 83.1(3) . . . . ?
C2 C3 C8 C9 -89.6(3) . . . . ?
C13 C8 C9 C10 1.2(4) . . . . ?
C3 C8 C9 C10 -168.2(3) . . . . ?
C13 C8 C9 C14 178.5(3) . . . . ?
C3 C8 C9 C14 9.1(4) . . . . ?
C8 C9 C10 C11 0.1(4) . . . . ?
C14 C9 C10 C11 -177.3(3) . . . . ?
C9 C10 C11 C12 -2.0(4) . . . . ?
C9 C10 C11 C17 179.6(3) . . . . ?
C10 C11 C12 C13 2.6(4) . . . . ?
C17 C11 C12 C13 -178.9(3) . . . . ?
C11 C12 C13 C8 -1.4(4) . . . . ?
C11 C12 C13 C20 176.6(3) . . . . ?
C9 C8 C13 C12 -0.6(4) . . . . ?
C3 C8 C13 C12 168.4(3) . . . . ?
C9 C8 C13 C20 -178.6(3) . . . . ?
C3 C8 C13 C20 -9.5(4) . . . . ?
C10 C9 C14 C16 72.7(4) . . . . ?
C8 C9 C14 C16 -104.6(3) . . . . ?
C10 C9 C14 C15 -51.7(4) . . . . ?
C8 C9 C14 C15 131.0(3) . . . . ?
C10 C11 C17 C18 -0.2(4) . . . . ?
C12 C11 C17 C18 -178.6(3) . . . . ?
C10 C11 C17 C19 -125.8(3) . . . . ?
C12 C11 C17 C19 55.8(4) . . . . ?
C12 C13 C20 C21 47.2(4) . . . . ?
C8 C13 C20 C21 -134.8(3) . . . . ?
C12 C13 C20 C22 -77.3(3) . . . . ?
C8 C13 C20 C22 100.6(3) . . . . ?
C6 C7 C23 C24 81.5(3) . . . . ?
C2 C7 C23 C24 -100.6(3) . . . . ?
C6 C7 C23 C28 -93.1(3) . . . . ?
C2 C7 C23 C28 84.8(3) . . . . ?
C28 C23 C24 C25 -0.3(4) . . . . ?
C7 C23 C24 C25 -174.8(3) . . . . ?
C28 C23 C24 C29 177.4(3) . . . . ?
C7 C23 C24 C29 2.9(4) . . . . ?
C23 C24 C25 C26 -0.9(5) . . . . ?
C29 C24 C25 C26 -178.7(3) . . . . ?
C24 C25 C26 C27 1.0(5) . . . . ?
C24 C25 C26 C32 -179.4(3) . . . . ?
C25 C26 C27 C28 0.3(5) . . . . ?
C32 C26 C27 C28 -179.4(3) . . . . ?
C26 C27 C28 C23 -1.5(4) . . . . ?
C26 C27 C28 C35 175.2(3) . . . . ?
C24 C23 C28 C27 1.4(4) . . . . ?
C7 C23 C28 C27 176.0(3) . . . . ?
C24 C23 C28 C35 -175.2(3) . . . . ?
C7 C23 C28 C35 -0.7(4) . . . . ?
C25 C24 C29 C30 -48.0(4) . . . . ?
C23 C24 C29 C30 134.4(3) . . . . ?
C25 C24 C29 C31 76.2(4) . . . . ?
C23 C24 C29 C31 -101.4(3) . . . . ?
C25 C26 C32 C33 122.7(4) . . . . ?
C27 C26 C32 C33 -57.6(5) . . . . ?
C25 C26 C32 C34 -104.0(4) . . . . ?
C27 C26 C32 C34 75.7(4) . . . . ?
C27 C28 C35 C36 36.3(4) . . . . ?
C23 C28 C35 C36 -147.1(3) . . . . ?
C27 C28 C35 C37 -88.5(3) . . . . ?
C23 C28 C35 C37 88.0(3) . . . . ?
V1 S4 C38 C39 178.5(2) . . . . ?
V1 S4 C38 S3 -0.79(14) . . . . ?
V1 S3 C38 C39 -178.5(2) . . . . ?
V1 S3 C38 S4 0.79(14) . . . . ?
S4 C38 C39 C40 -78.6(3) . . . . ?
S3 C38 C39 C40 100.6(3) . . . . ?
S4 C38 C39 C44 103.4(3) . . . . ?
S3 C38 C39 C44 -77.4(3) . . . . ?
C44 C39 C40 C41 5.8(4) . . . . ?
C38 C39 C40 C41 -172.2(3) . . . . ?
C44 C39 C40 C45 -173.0(3) . . . . ?
C38 C39 C40 C45 9.0(4) . . . . ?
C39 C40 C41 C42 -1.2(5) . . . . ?
C45 C40 C41 C42 177.8(3) . . . . ?
C40 C41 C42 C43 -3.3(5) . . . . ?
C41 C42 C43 C44 3.2(5) . . . . ?
C42 C43 C44 C39 1.4(5) . . . . ?
C42 C43 C44 C60 -172.2(3) . . . . ?
C40 C39 C44 C43 -5.9(4) . . . . ?
C38 C39 C44 C43 172.0(3) . . . . ?
C40 C39 C44 C60 167.3(3) . . . . ?
C38 C39 C44 C60 -14.7(4) . . . . ?
C41 C40 C45 C50 81.9(4) . . . . ?
C39 C40 C45 C50 -99.2(3) . . . . ?
C41 C40 C45 C46 -92.0(3) . . . . ?
C39 C40 C45 C46 86.9(4) . . . . ?
C50 C45 C46 C47 -1.5(4) . . . . ?
C40 C45 C46 C47 172.5(3) . . . . ?
C50 C45 C46 C51 -178.3(3) . . . . ?
C40 C45 C46 C51 -4.4(4) . . . . ?
C45 C46 C47 C48 -0.4(5) . . . . ?
C51 C46 C47 C48 176.5(3) . . . . ?
C46 C47 C48 C49 1.6(5) . . . . ?
C46 C47 C48 C54 -178.2(3) . . . . ?
C47 C48 C49 C50 -1.0(5) . . . . ?
C54 C48 C49 C50 178.8(3) . . . . ?
C48 C49 C50 C45 -0.9(5) . . . . ?
C48 C49 C50 C57 -178.5(3) . . . . ?
C46 C45 C50 C49 2.1(4) . . . . ?
C40 C45 C50 C49 -171.7(3) . . . . ?
C46 C45 C50 C57 179.7(3) . . . . ?
C40 C45 C50 C57 5.9(4) . . . . ?
C47 C46 C51 C53 41.7(4) . . . . ?
C45 C46 C51 C53 -141.5(3) . . . . ?
C47 C46 C51 C52 -82.0(4) . . . . ?
C45 C46 C51 C52 94.8(4) . . . . ?
C49 C48 C54 C56 126.8(4) . . . . ?
C47 C48 C54 C56 -53.5(5) . . . . ?
C49 C48 C54 C56' 24.5(8) . . . . ?
C47 C48 C54 C56' -155.7(6) . . . . ?
C49 C48 C54 C55' -123.2(6) . . . . ?
C47 C48 C54 C55' 56.6(7) . . . . ?
C49 C48 C54 C55 -103.4(5) . . . . ?
C47 C48 C54 C55 76.3(5) . . . . ?
C49 C50 C57 C58 70.3(4) . . . . ?
C45 C50 C57 C58 -107.3(3) . . . . ?
C49 C50 C57 C59 -53.7(4) . . . . ?
C45 C50 C57 C59 128.7(3) . . . . ?
C43 C44 C60 C61 -84.2(4) . . . . ?
C39 C44 C60 C61 102.5(3) . . . . ?
C43 C44 C60 C65 87.7(3) . . . . ?
C39 C44 C60 C65 -85.7(3) . . . . ?
C65 C60 C61 C62 -1.5(4) . . . . ?
C44 C60 C61 C62 170.2(3) . . . . ?
C65 C60 C61 C66 -179.1(3) . . . . ?
C44 C60 C61 C66 -7.5(4) . . . . ?
C60 C61 C62 C63 0.4(4) . . . . ?
C66 C61 C62 C63 178.1(3) . . . . ?
C61 C62 C63 C64 0.6(4) . . . . ?
C61 C62 C63 C69 -175.8(3) . . . . ?
C62 C63 C64 C65 -0.6(4) . . . . ?
C69 C63 C64 C65 175.7(3) . . . . ?
C63 C64 C65 C60 -0.4(4) . . . . ?
C63 C64 C65 C72 -177.8(3) . . . . ?
C61 C60 C65 C64 1.5(4) . . . . ?
C44 C60 C65 C64 -170.6(2) . . . . ?
C61 C60 C65 C72 178.8(3) . . . . ?
C44 C60 C65 C72 6.7(4) . . . . ?
C62 C61 C66 C68 48.7(4) . . . . ?
C60 C61 C66 C68 -133.7(3) . . . . ?
C62 C61 C66 C67 -74.9(4) . . . . ?
C60 C61 C66 C67 102.7(3) . . . . ?
C64 C63 C69 C70 -86.0(3) . . . . ?
C62 C63 C69 C70 90.3(3) . . . . ?
C64 C63 C69 C71 37.1(4) . . . . ?
C62 C63 C69 C71 -146.6(3) . . . . ?
C64 C65 C72 C74 -47.7(4) . . . . ?
C60 C65 C72 C74 135.0(3) . . . . ?
C64 C65 C72 C73 75.7(3) . . . . ?
C60 C65 C72 C73 -101.6(3) . . . . ?
C79 N1 C75 C76 -0.1(4) . . . . ?
V1 N1 C75 C76 179.0(3) . . . . ?
N1 C75 C76 C77 -1.7(5) . . . . ?
C75 C76 C77 C78 1.9(5) . . . . ?
C76 C77 C78 C79 -0.3(5) . . . . ?
C75 N1 C79 C78 1.8(4) . . . . ?
V1 N1 C79 C78 -177.3(2) . . . . ?
C77 C78 C79 N1 -1.6(5) . . . . ?
C84 N2 C80 C81 1.1(5) . . . . ?
V1 N2 C80 C81 -174.0(3) . . . . ?
N2 C80 C81 C82 0.6(5) . . . . ?
C80 C81 C82 C83 -2.1(6) . . . . ?
C81 C82 C83 C84 1.8(5) . . . . ?
C80 N2 C84 C83 -1.5(4) . . . . ?
V1 N2 C84 C83 173.6(2) . . . . ?
C82 C83 C84 N2 0.0(5) . . . . ?
